data_2013961
loop_
_publ_author_name
'Philip J. Cox'
'Paul Kong Thoo Lin'

_publ_section_title
;
 Two oxazane macrocycles
;
_journal_issue 5
_journal_name_full 'Acta Crystallographica Section C'
_journal_page_first o321
_journal_page_last o324
_journal_paper_doi 10.1107/S0108270104006687
_journal_volume 60
_journal_year 2004
_chemical_formula_iupac 'C12 H32 N4 O4 4+, 4Cl 1-'
_chemical_formula_moiety 'C12 H32 N4 O4 4+, 4Cl 1-'
_chemical_formula_sum 'C12 H32 Cl4 N4 O4'
_chemical_formula_weight 438.22
_space_group_IT_number 2
_symmetry_cell_setting triclinic
_symmetry_space_group_name_Hall '-P 1'
_symmetry_space_group_name_H-M 'P -1'
_atom_sites_solution_hydrogens geom
_atom_sites_solution_primary direct
_atom_sites_solution_secondary difmap
_audit_creation_method 'WinGX routine CIF_UPDATE'
_cell_angle_alpha 83.1450(10)
_cell_angle_beta 82.9330(10)
_cell_angle_gamma 80.8650(10)
_cell_formula_units_Z 2
_cell_length_a 9.1948(2)
_cell_length_b 9.8341(2)
_cell_length_c 12.2985(3)
_cell_measurement_reflns_used 13890
_cell_measurement_temperature 120(2)
_cell_measurement_theta_max 27.48
_cell_measurement_theta_min 2.91
_cell_volume 1083.95(4)
_computing_cell_refinement 'DENZO and COLLECT'
_computing_data_collection
;
        DENZO (Otwinowski & Minor, 1997) and COLLECT (Hooft, 1998)
;
_computing_data_reduction 'DENZO and COLLECT'
_computing_molecular_graphics
;
PLATON (Spek, 2003) and ORTEP-3 (Farrugia, 1997)
;
_computing_publication_material 'WinGX (Farrugia, 1999)'
_computing_structure_refinement 'SHELXL97 (Sheldrick, 1997)'
_computing_structure_solution 'SIR97 (Altomare et al.,1999)'
_diffrn_measured_fraction_theta_full 0.985
_diffrn_measured_fraction_theta_max 0.985
_diffrn_measurement_device_type
;
        Nonius KappaCCD area detector
;
_diffrn_measurement_method
;
        \f and \w scans to fill Ewald sphere
;
_diffrn_radiation_type MoK\a
_diffrn_radiation_wavelength 0.71073
_diffrn_reflns_av_R_equivalents 0.051
_diffrn_reflns_limit_h_max 11
_diffrn_reflns_limit_h_min -11
_diffrn_reflns_limit_k_max 12
_diffrn_reflns_limit_k_min -12
_diffrn_reflns_limit_l_max 15
_diffrn_reflns_limit_l_min -15
_diffrn_reflns_number 17127
_diffrn_reflns_theta_full 27.49
_diffrn_reflns_theta_max 27.49
_diffrn_reflns_theta_min 2.95
_diffrn_standards_decay_% 0
_diffrn_standards_number 0
_exptl_absorpt_coefficient_mu 0.568
_exptl_absorpt_correction_T_max 0.9454
_exptl_absorpt_correction_T_min 0.8600
_exptl_absorpt_correction_type multi-scan
_exptl_absorpt_process_details '(SORTAV; Blessing, 1997)'
_exptl_crystal_colour colourless
_exptl_crystal_density_diffrn 1.343
_exptl_crystal_density_method 'not measured'
_exptl_crystal_description block
_exptl_crystal_F_000 464
_exptl_crystal_size_max 0.1
_exptl_crystal_size_mid 0.1
_exptl_crystal_size_min 0.1
_refine_diff_density_max 0.369
_refine_diff_density_min -0.278
_refine_ls_extinction_coef 0.0031(13)
_refine_ls_extinction_expression Fc^*^=kFc[1+0.001xFc^2^\l^3^/sin(2\q)]^-1/4^
_refine_ls_extinction_method SHELXL97
_refine_ls_goodness_of_fit_ref 1.047
_refine_ls_hydrogen_treatment constr
_refine_ls_matrix_type full
_refine_ls_number_parameters 218
_refine_ls_number_reflns 4892
_refine_ls_number_restraints 0
_refine_ls_restrained_S_all 1.047
_refine_ls_R_factor_all 0.0417
_refine_ls_R_factor_gt 0.0315
_refine_ls_shift/su_max 0.001
_refine_ls_shift/su_mean 0.000
_refine_ls_structure_factor_coef Fsqd
_refine_ls_weighting_details 'w=1/[\s^2^(Fo^2^)+(0.0341P)^2^+0.2746P] where P=(Fo^2^+2Fc^2^)/3'
_refine_ls_weighting_scheme calc
_refine_ls_wR_factor_gt 0.0749
_refine_ls_wR_factor_ref 0.0790
_reflns_number_gt 4134
_reflns_number_total 4892
_reflns_threshold_expression I>2\s(I)
_cod_data_source_file fg1742.cif
_cod_data_source_block I
_cod_database_code 2013961

loop_
_symmetry_equiv_pos_as_xyz
'x, y, z'
'-x, -y, -z'

loop_
_atom_site_label
_atom_site_fract_x
_atom_site_fract_y
_atom_site_fract_z
_atom_site_U_iso_or_equiv
_atom_site_adp_type
_atom_site_calc_flag
_atom_site_refinement_flags
_atom_site_occupancy
_atom_site_disorder_assembly
_atom_site_disorder_group
_atom_site_type_symbol
Cl1 0.78182(4) 0.29749(4) 0.02612(3) 0.01915(10) Uani d . 1 . . Cl
Cl2 0.64696(4) 0.19188(4) 0.52487(3) 0.01962(10) Uani d . 1 . . Cl
Cl3 0.11847(4) 0.30594(4) 0.54479(3) 0.02089(10) Uani d . 1 . . Cl
Cl4 0.73572(4) 0.81739(4) -0.05541(3) 0.01895(10) Uani d . 1 . . Cl
O1 0.99254(12) 0.16537(10) 0.29883(8) 0.0203(2) Uani d . 1 . . O
N2 0.92211(14) 0.25611(12) 0.37742(10) 0.0165(3) Uani d . 1 . . N
H2A 0.9901 0.2741 0.4208 0.020 Uiso calc R 1 . . H
H2B 0.8494 0.2160 0.4221 0.020 Uiso calc R 1 . . H
C3 0.85642(16) 0.38629(15) 0.31712(12) 0.0171(3) Uani d . 1 . . C
H3A 0.8151 0.4540 0.3704 0.020 Uiso calc R 1 . . H
H3B 0.7740 0.3676 0.2790 0.020 Uiso calc R 1 . . H
C4 0.96970(17) 0.44816(15) 0.23322(13) 0.0191(3) Uani d . 1 . . C
H4A 1.0071 0.3823 0.1778 0.023 Uiso calc R 1 . . H
H4B 1.0546 0.4620 0.2709 0.023 Uiso calc R 1 . . H
C5 0.90526(17) 0.58581(15) 0.17511(13) 0.0186(3) Uani d . 1 . . C
H5A 0.8783 0.6546 0.2295 0.022 Uiso calc R 1 . . H
H5B 0.9819 0.6194 0.1191 0.022 Uiso calc R 1 . . H
N6 0.77188(13) 0.57604(13) 0.12039(10) 0.0168(3) Uani d . 1 . . N
H6A 0.7628 0.6427 0.0614 0.020 Uiso calc R 1 . . H
H6B 0.7800 0.4905 0.0951 0.020 Uiso calc R 1 . . H
O7 0.64545(11) 0.59624(11) 0.20007(8) 0.0188(2) Uani d . 1 . . O
C8 0.51149(17) 0.58962(16) 0.15037(12) 0.0191(3) Uani d . 1 . . C
H8A 0.5142 0.4970 0.1255 0.023 Uiso calc R 1 . . H
H8B 0.5008 0.6602 0.0862 0.023 Uiso calc R 1 . . H
C9 0.38482(17) 0.61760(15) 0.23943(13) 0.0202(3) Uani d . 1 . . C
H9A 0.2903 0.6216 0.2075 0.024 Uiso calc R 1 . . H
H9B 0.3867 0.7096 0.2639 0.024 Uiso calc R 1 . . H
C10 0.38792(18) 0.51090(15) 0.33918(13) 0.0203(3) Uani d . 1 . . C
H10A 0.4806 0.5054 0.3739 0.024 Uiso calc R 1 . . H
H10B 0.3026 0.5346 0.3944 0.024 Uiso calc R 1 . . H
O11 0.37975(12) 0.38171(10) 0.29722(8) 0.0210(2) Uani d . 1 . . O
N12 0.38989(14) 0.26899(12) 0.38137(10) 0.0175(3) Uani d . 1 . . N
H12A 0.3055 0.2751 0.4302 0.021 Uiso calc R 1 . . H
H12B 0.4699 0.2694 0.4194 0.021 Uiso calc R 1 . . H
C13 0.40765(16) 0.14083(15) 0.32589(12) 0.0182(3) Uani d . 1 . . C
H13A 0.3290 0.1470 0.2766 0.022 Uiso calc R 1 . . H
H13B 0.3992 0.0601 0.3814 0.022 Uiso calc R 1 . . H
C14 0.55825(18) 0.12326(17) 0.25980(14) 0.0240(3) Uani d . 1 . . C
H14A 0.5710 0.2108 0.2133 0.029 Uiso calc R 1 . . H
H14B 0.6356 0.1055 0.3112 0.029 Uiso calc R 1 . . H
C15 0.58077(16) 0.00686(16) 0.18701(13) 0.0190(3) Uani d . 1 . . C
H15A 0.5706 -0.0819 0.2324 0.023 Uiso calc R 1 . . H
H15B 0.5051 0.0236 0.1343 0.023 Uiso calc R 1 . . H
N16 0.73087(13) -0.00011(13) 0.12633(10) 0.0171(3) Uani d . 1 . . N
H16A 0.7394 -0.0554 0.0699 0.020 Uiso calc R 1 . . H
H16B 0.7485 0.0869 0.0968 0.020 Uiso calc R 1 . . H
O17 0.83421(11) -0.05667(10) 0.20308(8) 0.0182(2) Uani d . 1 . . O
C18 0.98322(16) -0.03550(15) 0.15841(12) 0.0180(3) Uani d . 1 . . C
H18A 0.9842 0.0607 0.1240 0.022 Uiso calc R 1 . . H
H18B 1.0227 -0.0998 0.1021 0.022 Uiso calc R 1 . . H
C19 1.07496(16) -0.06390(15) 0.25513(12) 0.0178(3) Uani d . 1 . . C
H19A 1.0800 -0.1629 0.2835 0.021 Uiso calc R 1 . . H
H19B 1.1771 -0.0461 0.2292 0.021 Uiso calc R 1 . . H
C20 1.01366(17) 0.02342(15) 0.34797(12) 0.0174(3) Uani d . 1 . . C
H20A 0.9183 -0.0035 0.3833 0.021 Uiso calc R 1 . . H
H20B 1.0840 0.0115 0.4044 0.021 Uiso calc R 1 . . H

loop_
_atom_site_aniso_label
_atom_site_aniso_U_11
_atom_site_aniso_U_22
_atom_site_aniso_U_33
_atom_site_aniso_U_12
_atom_site_aniso_U_13
_atom_site_aniso_U_23
Cl1 0.0233(2) 0.01433(18) 0.01929(19) -0.00213(14) -0.00157(14) -0.00128(15)
Cl2 0.02013(19) 0.02069(19) 0.01824(19) -0.00444(14) -0.00278(14) -0.00006(15)
Cl3 0.0207(2) 0.0268(2) 0.01643(19) -0.00656(15) -0.00062(14) -0.00458(16)
Cl4 0.0264(2) 0.01640(18) 0.01435(18) -0.00346(14) -0.00417(14) -0.00019(14)
O1 0.0312(6) 0.0130(5) 0.0143(5) 0.0003(4) 0.0019(4) -0.0007(4)
N2 0.0190(6) 0.0169(6) 0.0136(6) -0.0023(5) -0.0016(5) -0.0021(5)
C3 0.0176(7) 0.0145(7) 0.0182(7) -0.0010(6) -0.0028(6) 0.0009(6)
C4 0.0185(8) 0.0175(7) 0.0209(8) -0.0033(6) -0.0022(6) 0.0007(6)
C5 0.0200(8) 0.0161(7) 0.0199(8) -0.0055(6) -0.0008(6) -0.0006(6)
N6 0.0202(7) 0.0148(6) 0.0140(6) -0.0015(5) 0.0007(5) -0.0004(5)
O7 0.0166(5) 0.0241(6) 0.0149(5) -0.0013(4) 0.0001(4) -0.0025(5)
C8 0.0193(8) 0.0202(7) 0.0179(7) -0.0029(6) -0.0049(6) 0.0005(6)
C9 0.0207(8) 0.0166(7) 0.0220(8) -0.0006(6) -0.0020(6) -0.0006(6)
C10 0.0244(8) 0.0173(7) 0.0193(8) -0.0032(6) 0.0004(6) -0.0048(6)
O11 0.0328(6) 0.0155(5) 0.0151(5) -0.0048(4) -0.0043(5) 0.0009(4)
N12 0.0185(6) 0.0196(6) 0.0139(6) -0.0038(5) -0.0005(5) 0.0009(5)
C13 0.0206(8) 0.0155(7) 0.0185(7) -0.0041(6) -0.0015(6) -0.0001(6)
C14 0.0227(8) 0.0245(8) 0.0264(8) -0.0066(7) 0.0015(7) -0.0089(7)
C15 0.0180(8) 0.0188(7) 0.0217(8) -0.0029(6) -0.0050(6) -0.0044(6)
N16 0.0215(7) 0.0139(6) 0.0159(6) -0.0004(5) -0.0051(5) -0.0016(5)
O17 0.0169(5) 0.0201(5) 0.0168(5) -0.0021(4) -0.0047(4) 0.0032(4)
C18 0.0185(8) 0.0173(7) 0.0175(7) -0.0032(6) 0.0020(6) -0.0016(6)
C19 0.0172(7) 0.0156(7) 0.0191(8) -0.0003(6) -0.0016(6) 0.0011(6)
C20 0.0208(8) 0.0139(7) 0.0168(7) -0.0020(6) -0.0041(6) 0.0035(6)

loop_
_atom_type_symbol
_atom_type_description
_atom_type_scat_dispersion_real
_atom_type_scat_dispersion_imag
_atom_type_scat_source
C C 0.0033 0.0016 'International Tables Vol C Tables 4.2.6.8 and 6.1.1.4'
H H 0.0000 0.0000 'International Tables Vol C Tables 4.2.6.8 and 6.1.1.4'
Cl Cl 0.1484 0.1585 'International Tables Vol C Tables 4.2.6.8 and 6.1.1.4'
N N 0.0061 0.0033 'International Tables Vol C Tables 4.2.6.8 and 6.1.1.4'
O O 0.0106 0.0060 'International Tables Vol C Tables 4.2.6.8 and 6.1.1.4'

loop_
_geom_angle_atom_site_label_1
_geom_angle_atom_site_label_2
_geom_angle_atom_site_label_3
_geom_angle
N2 O1 C20 111.05(10)
O1 N2 C3 108.16(10)
O1 N2 H2A 110.1
C3 N2 H2A 110.1
O1 N2 H2B 110.1
C3 N2 H2B 110.1
H2A N2 H2B 108.4
N2 C3 C4 111.89(12)
N2 C3 H3A 109.2
C4 C3 H3A 109.2
N2 C3 H3B 109.2
C4 C3 H3B 109.2
H3A C3 H3B 107.9
C3 C4 C5 112.27(12)
C3 C4 H4A 109.1
C5 C4 H4A 109.1
C3 C4 H4B 109.1
C5 C4 H4B 109.1
H4A C4 H4B 107.9
N6 C5 C4 112.82(12)
N6 C5 H5A 109.0
C4 C5 H5A 109.0
N6 C5 H5B 109.0
C4 C5 H5B 109.0
H5A C5 H5B 107.8
O7 N6 C5 107.69(10)
O7 N6 H6A 110.2
C5 N6 H6A 110.2
O7 N6 H6B 110.2
C5 N6 H6B 110.2
H6A N6 H6B 108.5
N6 O7 C8 109.96(10)
O7 C8 C9 105.78(12)
O7 C8 H8A 110.6
C9 C8 H8A 110.6
O7 C8 H8B 110.6
C9 C8 H8B 110.6
H8A C8 H8B 108.7
C8 C9 C10 114.42(13)
C8 C9 H9A 108.7
C10 C9 H9A 108.7
C8 C9 H9B 108.7
C10 C9 H9B 108.7
H9A C9 H9B 107.6
O11 C10 C9 105.11(12)
O11 C10 H10A 110.7
C9 C10 H10A 110.7
O11 C10 H10B 110.7
C9 C10 H10B 110.7
H10A C10 H10B 108.8
N12 O11 C10 111.65(10)
O11 N12 C13 106.72(10)
O11 N12 H12A 110.4
C13 N12 H12A 110.4
O11 N12 H12B 110.4
C13 N12 H12B 110.4
H12A N12 H12B 108.6
N12 C13 C14 108.76(12)
N12 C13 H13A 109.9
C14 C13 H13A 109.9
N12 C13 H13B 109.9
C14 C13 H13B 109.9
H13A C13 H13B 108.3
C15 C14 C13 113.52(13)
C15 C14 H14A 108.9
C13 C14 H14A 108.9
C15 C14 H14B 108.9
C13 C14 H14B 108.9
H14A C14 H14B 107.7
N16 C15 C14 108.72(12)
N16 C15 H15A 109.9
C14 C15 H15A 109.9
N16 C15 H15B 109.9
C14 C15 H15B 109.9
H15A C15 H15B 108.3
O17 N16 C15 107.30(11)
O17 N16 H16A 110.3
C15 N16 H16A 110.3
O17 N16 H16B 110.3
C15 N16 H16B 110.3
H16A N16 H16B 108.5
N16 O17 C18 110.78(10)
O17 C18 C19 105.92(11)
O17 C18 H18A 110.6
C19 C18 H18A 110.6
O17 C18 H18B 110.6
C19 C18 H18B 110.6
H18A C18 H18B 108.7
C20 C19 C18 113.23(12)
C20 C19 H19A 108.9
C18 C19 H19A 108.9
C20 C19 H19B 108.9
C18 C19 H19B 108.9
H19A C19 H19B 107.7
O1 C20 C19 106.20(11)
O1 C20 H20A 110.5
C19 C20 H20A 110.5
O1 C20 H20B 110.5
C19 C20 H20B 110.5
H20A C20 H20B 108.7

loop_
_geom_bond_atom_site_label_1
_geom_bond_atom_site_label_2
_geom_bond_site_symmetry_2
_geom_bond_distance
_geom_bond_publ_flag
O1 N2 . 1.4206(15) ?
O1 C20 . 1.4467(17) ?
N2 C3 . 1.4805(18) ?
N2 H2A . 0.92 ?
N2 H2B . 0.92 ?
C3 C4 . 1.519(2) ?
C3 H3A . 0.99 ?
C3 H3B . 0.99 ?
C4 C5 . 1.521(2) ?
C4 H4A . 0.99 ?
C4 H4B . 0.99 ?
C5 N6 . 1.4907(19) ?
C5 H5A . 0.99 ?
C5 H5B . 0.99 ?
N6 O7 . 1.4296(15) ?
N6 H6A . 0.92 ?
N6 H6B . 0.92 ?
O7 C8 . 1.4544(18) ?
C8 C9 . 1.513(2) ?
C8 H8A . 0.99 ?
C8 H8B . 0.99 ?
C9 C10 . 1.516(2) ?
C9 H9A . 0.99 ?
C9 H9B . 0.99 ?
C10 O11 . 1.4430(18) ?
C10 H10A . 0.99 ?
C10 H10B . 0.99 ?
O11 N12 . 1.4233(16) ?
N12 C13 . 1.4809(19) ?
N12 H12A . 0.92 ?
N12 H12B . 0.92 ?
C13 C14 . 1.513(2) ?
C13 H13A . 0.99 ?
C13 H13B . 0.99 ?
C14 C15 . 1.509(2) ?
C14 H14A . 0.99 ?
C14 H14B . 0.99 ?
C15 N16 . 1.4816(19) ?
C15 H15A . 0.99 ?
C15 H15B . 0.99 ?
N16 O17 . 1.4250(15) ?
N16 H16A . 0.92 ?
N16 H16B . 0.92 ?
O17 C18 . 1.4492(18) ?
C18 C19 . 1.516(2) ?
C18 H18A . 0.99 ?
C18 H18B . 0.99 ?
C19 C20 . 1.510(2) ?
C19 H19A . 0.99 ?
C19 H19B . 0.99 ?
C20 H20A . 0.99 ?
C20 H20B . 0.99 ?

loop_
_geom_hbond_atom_site_label_D
_geom_hbond_atom_site_label_H
_geom_hbond_atom_site_label_A
_geom_hbond_site_symmetry_A
_geom_hbond_distance_DH
_geom_hbond_distance_HA
_geom_hbond_distance_DA
_geom_hbond_angle_DHA
_geom_hbond_publ_flag
N2 H2A Cl3 1_655 0.92 2.12 3.0287(12) 170 y
N2 H2B Cl2 . 0.92 2.15 3.0321(13) 161 y
N6 H6A Cl4 . 0.92 2.11 3.0199(13) 171 y
N6 H6B Cl1 . 0.92 2.17 3.0836(13) 175 y
N12 H12A Cl3 . 0.92 2.09 3.0086(13) 175 y
N12 H12B Cl2 . 0.92 2.19 3.0683(13) 159 y
N16 H16A Cl4 1_545 0.92 2.10 3.0210(13) 174 y
N16 H16B Cl1 . 0.92 2.20 3.1202(13) 178 y
C5 H5B Cl1 2_765 0.99 2.80 3.7866(16) 175 y
C13 H13A Cl4 2_665 0.99 2.82 3.6814(15) 145 y
C13 H13B Cl2 2_656 0.99 2.68 3.6315(15) 161 y
C15 H15B Cl4 2_665 0.99 2.71 3.6013(15) 150 y

loop_
_geom_torsion_atom_site_label_1
_geom_torsion_atom_site_label_2
_geom_torsion_atom_site_label_3
_geom_torsion_atom_site_label_4
_geom_torsion
_geom_torsion_publ_flag
C20 O1 N2 C3 -160.12(11) y
O1 N2 C3 C4 -53.62(15) y
N2 C3 C4 C5 -176.99(12) y
C3 C4 C5 N6 -56.12(17) y
C4 C5 N6 O7 87.14(14) y
C5 N6 O7 C8 179.20(11) y
N6 O7 C8 C9 -177.85(11) y
O7 C8 C9 C10 -62.88(16) y
C8 C9 C10 O11 -60.32(16) y
C9 C10 O11 N12 176.75(11) y
C10 O11 N12 C13 -169.99(11) y
O11 N12 C13 C14 68.59(14) y
N12 C13 C14 C15 -171.99(13) y
C13 C14 C15 N16 179.77(12) y
C14 C15 N16 O17 73.33(14) y
C15 N16 O17 C18 -165.74(11) y
N16 O17 C18 C19 165.42(10) y
O17 C18 C19 C20 -55.81(15) y
N2 O1 C20 C19 174.63(11) y
C18 C19 C20 O1 -52.01(16) y

loop_
_cod_related_entry_id
_cod_related_entry_database
_cod_related_entry_code
1 ChemSpider 21134254
